data_1517636
loop_
_publ_author_name
'Tiffany M. Smith'
'Jose Vargas'
'Diona Symester'
'Michael Tichenor'
'Charles J. O-Connor'
'Jon Zubieta'

_publ_section_title
;
 Metal-organophosphonate chemistry: Hydrothermal syntheses and structures
 of copper(II)-xylyldiphosphonates with organonitrogen coligands
;
_journal_name_full
;
Inorganica Chimica Acta
;
_journal_page_first 63
_journal_page_last 77
_journal_volume 403
_journal_year 2013
_chemical_formula_moiety 'C40 H40 Cu2 N4 O14 P4, 6(H2 O)'
_chemical_formula_sum 'C40 H52 Cu2 N4 O20 P4'
_chemical_formula_weight 1159.82
_space_group_IT_number 2
_symmetry_cell_setting triclinic
_symmetry_space_group_name_Hall '-P 1'
_symmetry_space_group_name_H-M 'P -1'
_atom_sites_solution_hydrogens geom
_atom_sites_solution_primary direct
_atom_sites_solution_secondary difmap
_cell_angle_alpha 99.645(9)
_cell_angle_beta 93.331(8)
_cell_angle_gamma 98.882(8)
_cell_formula_units_Z 1
_cell_length_a 7.291(4)
_cell_length_b 11.546(6)
_cell_length_c 13.795(7)
_cell_measurement_reflns_used 9889
_cell_measurement_temperature 90(2)
_cell_measurement_theta_max 27.39
_cell_measurement_theta_min 2.84
_cell_volume 1126.9(10)
_computing_cell_refinement 'Bruker SAINT (Bruker, 2011)'
_computing_data_collection 'Bruker APEX2 (Bruker, 2011)'
_computing_data_reduction 'Bruker SAINT (Bruker, 2011)'
_computing_molecular_graphics 'CrystalMaker (Palmer, 2010)'
_computing_publication_material 'Bruker SHELXTL (Bruker, 2011)'
_computing_structure_refinement 'SHELXL-97 (Sheldrick, 2008)'
_computing_structure_solution 'SHELXS-97 (Sheldrick, 2008)'
_diffrn_ambient_temperature 90(2)
_diffrn_measured_fraction_theta_full 0.997
_diffrn_measured_fraction_theta_max 0.997
_diffrn_measurement_device_type 'Bruker APEX-II CCD'
_diffrn_measurement_method '\f and \w scans'
_diffrn_radiation_monochromator graphite
_diffrn_radiation_source 'fine-focus sealed tube'
_diffrn_radiation_type MoK\a
_diffrn_radiation_wavelength 0.71073
_diffrn_reflns_av_R_equivalents 0.0241
_diffrn_reflns_av_sigmaI/netI 0.0190
_diffrn_reflns_limit_h_max 8
_diffrn_reflns_limit_h_min -8
_diffrn_reflns_limit_k_max 13
_diffrn_reflns_limit_k_min -13
_diffrn_reflns_limit_l_max 16
_diffrn_reflns_limit_l_min -16
_diffrn_reflns_number 12085
_diffrn_reflns_theta_full 25.03
_diffrn_reflns_theta_max 25.03
_diffrn_reflns_theta_min 1.81
_exptl_absorpt_coefficient_mu 1.173
_exptl_absorpt_correction_T_max 0.8759
_exptl_absorpt_correction_T_min 0.7725
_exptl_absorpt_correction_type multi-scan
_exptl_absorpt_process_details 'SADABS SHELXL-97 (Sheldrick, 2008)'
_exptl_crystal_colour blue
_exptl_crystal_density_diffrn 1.709
_exptl_crystal_density_method 'not measured'
_exptl_crystal_description block
_exptl_crystal_F_000 598
_exptl_crystal_size_max 0.23
_exptl_crystal_size_mid 0.21
_exptl_crystal_size_min 0.12
_refine_diff_density_max 0.602
_refine_diff_density_min -0.760
_refine_diff_density_rms 0.069
_refine_ls_extinction_method none
_refine_ls_goodness_of_fit_ref 1.017
_refine_ls_hydrogen_treatment mixed
_refine_ls_matrix_type full
_refine_ls_number_parameters 337
_refine_ls_number_reflns 3981
_refine_ls_number_restraints 9
_refine_ls_restrained_S_all 1.017
_refine_ls_R_factor_all 0.0311
_refine_ls_R_factor_gt 0.0295
_refine_ls_shift/su_max 0.001
_refine_ls_shift/su_mean 0.000
_refine_ls_structure_factor_coef Fsqd
_refine_ls_weighting_details 'calc w=1/[\s^2^(Fo^2^)+(0.0421P)^2^+1.8554P] where P=(Fo^2^+2Fc^2^)/3'
_refine_ls_weighting_scheme calc
_refine_ls_wR_factor_gt 0.0796
_refine_ls_wR_factor_ref 0.0806
_reflns_number_gt 3769
_reflns_number_total 3981
_reflns_threshold_expression >2sigma(I)
_cod_data_source_file ICA-2013-403-63-77-2.cif
_cod_data_source_block compound_2
_cod_original_cell_volume 1126.9(11)
_cod_original_sg_symbol_Hall -P1
_cod_original_sg_symbol_H-M P-1
_cod_database_code 1517636

loop_
_symmetry_equiv_pos_as_xyz
'x, y, z'
'-x, -y, -z'

loop_
_atom_site_label
_atom_site_type_symbol
_atom_site_fract_x
_atom_site_fract_y
_atom_site_fract_z
_atom_site_U_iso_or_equiv
_atom_site_adp_type
_atom_site_occupancy
_atom_site_symmetry_multiplicity
_atom_site_calc_flag
_atom_site_refinement_flags
Cu1 Cu 0.72048(4) 0.55152(2) 0.868298(19) 0.01172(10) Uani 1 1 d .
P1 P 0.44032(8) 0.34073(5) 0.93386(4) 0.01144(14) Uani 1 1 d .
P2 P 0.44936(8) -0.06026(5) 1.35263(4) 0.01215(14) Uani 1 1 d .
O1 O 0.9596(2) 0.45680(16) 0.89211(14) 0.0229(4) Uani 1 1 d .
H1A' H 0.9225 0.3829 0.8793 0.028 Uiso 1 1 calc R
H1B' H 0.9964 0.4778 0.9531 0.028 Uiso 1 1 d R
O2 O 0.5199(2) 0.41913(14) 0.86377(12) 0.0148(3) Uani 1 1 d .
O3 O 0.3482(2) 0.21685(14) 0.87103(12) 0.0148(3) Uani 1 1 d .
H3' H 0.4184 0.1954 0.8277 0.018 Uiso 1 1 calc R
O4 O 0.2914(2) 0.38624(14) 0.99373(11) 0.0142(3) Uani 1 1 d .
O5 O 0.6432(2) -0.02244(14) 1.40253(12) 0.0154(3) Uani 1 1 d .
O6 O 0.3115(2) -0.11074(14) 1.42637(12) 0.0152(3) Uani 1 1 d .
H6' H 0.3315 -0.0658 1.4818 0.018 Uiso 1 1 calc R
O7 O 0.4310(2) -0.15231(14) 1.26062(12) 0.0166(3) Uani 1 1 d .
O90 O 0.0813(3) 0.15871(16) 0.65923(13) 0.0224(4) Uani 1 1 d D
H90A H 0.156(3) 0.116(2) 0.633(2) 0.027 Uiso 1 1 d D
H90B H -0.018(3) 0.140(3) 0.623(2) 0.027 Uiso 1 1 d D
O91 O 0.1800(6) 0.4130(2) 0.7135(3) 0.0830(12) Uani 1 1 d D
H91A H 0.161(8) 0.415(5) 0.7738(17) 0.100 Uiso 1 1 d D
H91B H 0.173(8) 0.340(2) 0.688(3) 0.100 Uiso 1 1 d D
O92 O 0.0886(3) 0.78778(17) 0.15370(14) 0.0249(4) Uani 1 1 d D
H92A H 0.188(3) 0.811(3) 0.193(2) 0.030 Uiso 1 1 d D
H92B H 0.005(3) 0.805(3) 0.190(2) 0.030 Uiso 1 1 d D
N1 N 0.7251(3) 0.51260(17) 0.72142(14) 0.0146(4) Uani 1 1 d .
N2 N 0.8862(3) 0.70113(17) 0.84924(15) 0.0139(4) Uani 1 1 d .
C1 C 0.6471(3) 0.4145(2) 0.66017(18) 0.0185(5) Uani 1 1 d .
H1 H 0.5812 0.3506 0.6862 0.022 Uiso 1 1 calc R
C2 C 0.6586(4) 0.4018(2) 0.55785(19) 0.0227(5) Uani 1 1 d .
H2 H 0.6016 0.3299 0.5158 0.027 Uiso 1 1 calc R
C3 C 0.7520(4) 0.4929(2) 0.51859(18) 0.0205(5) Uani 1 1 d .
H3 H 0.7570 0.4857 0.4492 0.025 Uiso 1 1 calc R
C4 C 0.8400(3) 0.5969(2) 0.58226(18) 0.0170(5) Uani 1 1 d .
C5 C 0.9467(3) 0.6968(2) 0.55043(19) 0.0200(5) Uani 1 1 d .
H5 H 0.9585 0.6952 0.4820 0.024 Uiso 1 1 calc R
C6 C 1.0304(3) 0.7929(2) 0.61640(19) 0.0195(5) Uani 1 1 d .
H6 H 1.1012 0.8576 0.5935 0.023 Uiso 1 1 calc R
C7 C 1.0150(3) 0.7997(2) 0.72006(18) 0.0164(5) Uani 1 1 d .
C8 C 1.0968(3) 0.8973(2) 0.79267(19) 0.0185(5) Uani 1 1 d .
H8 H 1.1688 0.9650 0.7746 0.022 Uiso 1 1 calc R
C9 C 1.0714(3) 0.8939(2) 0.89012(19) 0.0183(5) Uani 1 1 d .
H9 H 1.1264 0.9593 0.9398 0.022 Uiso 1 1 calc R
C10 C 0.9641(3) 0.7940(2) 0.91618(18) 0.0165(5) Uani 1 1 d .
H10 H 0.9471 0.7930 0.9838 0.020 Uiso 1 1 calc R
C11 C 0.9107(3) 0.7035(2) 0.75288(17) 0.0142(5) Uani 1 1 d .
C12 C 0.8237(3) 0.6017(2) 0.68355(17) 0.0140(5) Uani 1 1 d .
C13 C 0.6266(3) 0.3148(2) 1.01488(17) 0.0143(5) Uani 1 1 d .
H13A H 0.7076 0.2678 0.9752 0.017 Uiso 1 1 calc R
H13B H 0.7029 0.3924 1.0450 0.017 Uiso 1 1 calc R
C14 C 0.5616(3) 0.2498(2) 1.09627(17) 0.0137(5) Uani 1 1 d .
C15 C 0.4643(3) 0.1333(2) 1.07451(17) 0.0148(5) Uani 1 1 d .
H15 H 0.4408 0.0939 1.0077 0.018 Uiso 1 1 calc R
C16 C 0.4014(3) 0.0744(2) 1.14895(18) 0.0155(5) Uani 1 1 d .
H16 H 0.3353 -0.0049 1.1324 0.019 Uiso 1 1 calc R
C17 C 0.4333(3) 0.1295(2) 1.24755(17) 0.0147(5) Uani 1 1 d .
C18 C 0.5327(3) 0.2445(2) 1.26914(17) 0.0154(5) Uani 1 1 d .
H18 H 0.5585 0.2832 1.3360 0.018 Uiso 1 1 calc R
C19 C 0.5955(3) 0.3042(2) 1.19469(18) 0.0155(5) Uani 1 1 d .
H19 H 0.6624 0.3832 1.2114 0.019 Uiso 1 1 calc R
C20 C 0.3539(3) 0.0681(2) 1.32801(17) 0.0161(5) Uani 1 1 d .
H20A H 0.2182 0.0432 1.3108 0.019 Uiso 1 1 calc R
H20B H 0.3705 0.1275 1.3899 0.019 Uiso 1 1 calc R

loop_
_atom_site_aniso_label
_atom_site_aniso_U_11
_atom_site_aniso_U_22
_atom_site_aniso_U_33
_atom_site_aniso_U_23
_atom_site_aniso_U_13
_atom_site_aniso_U_12
Cu1 0.01305(16) 0.01105(15) 0.01127(15) 0.00371(11) 0.00371(11) -0.00023(11)
P1 0.0121(3) 0.0109(3) 0.0114(3) 0.0034(2) 0.0031(2) -0.0001(2)
P2 0.0133(3) 0.0111(3) 0.0126(3) 0.0038(2) 0.0032(2) 0.0012(2)
O1 0.0183(9) 0.0230(9) 0.0289(10) 0.0117(8) -0.0009(7) 0.0011(7)
O2 0.0162(8) 0.0146(8) 0.0136(8) 0.0054(6) 0.0023(6) -0.0008(6)
O3 0.0155(8) 0.0133(8) 0.0144(8) 0.0012(6) 0.0047(6) -0.0017(6)
O4 0.0148(8) 0.0157(8) 0.0126(8) 0.0031(6) 0.0034(6) 0.0025(6)
O5 0.0143(8) 0.0161(8) 0.0161(8) 0.0041(6) 0.0036(6) 0.0014(6)
O6 0.0169(8) 0.0141(8) 0.0139(8) 0.0036(6) 0.0040(7) -0.0015(6)
O7 0.0191(8) 0.0149(8) 0.0158(8) 0.0028(7) 0.0042(7) 0.0014(7)
O90 0.0182(9) 0.0270(10) 0.0216(9) 0.0013(8) 0.0017(7) 0.0053(8)
O91 0.115(3) 0.0277(14) 0.097(3) -0.0023(15) 0.060(2) -0.0190(16)
O92 0.0198(9) 0.0304(10) 0.0233(10) -0.0006(8) 0.0036(8) 0.0058(8)
N1 0.0160(10) 0.0139(10) 0.0157(10) 0.0062(8) 0.0056(8) 0.0030(8)
N2 0.0112(9) 0.0145(10) 0.0170(10) 0.0048(8) 0.0028(8) 0.0024(7)
C1 0.0246(13) 0.0132(11) 0.0176(12) 0.0045(9) 0.0039(10) -0.0003(10)
C2 0.0305(14) 0.0191(13) 0.0171(12) 0.0020(10) 0.0022(10) 0.0008(11)
C3 0.0258(13) 0.0224(13) 0.0150(12) 0.0052(10) 0.0045(10) 0.0063(10)
C4 0.0176(12) 0.0195(12) 0.0174(12) 0.0073(10) 0.0065(9) 0.0073(10)
C5 0.0225(13) 0.0227(13) 0.0195(12) 0.0116(10) 0.0101(10) 0.0067(10)
C6 0.0164(12) 0.0201(12) 0.0269(13) 0.0141(10) 0.0095(10) 0.0047(10)
C7 0.0107(11) 0.0165(12) 0.0249(13) 0.0091(10) 0.0050(9) 0.0039(9)
C8 0.0114(11) 0.0161(12) 0.0300(14) 0.0092(10) 0.0037(10) 0.0019(9)
C9 0.0125(11) 0.0152(12) 0.0263(13) 0.0025(10) 0.0004(10) 0.0015(9)
C10 0.0147(11) 0.0167(12) 0.0189(12) 0.0036(9) 0.0021(9) 0.0042(9)
C11 0.0114(11) 0.0152(11) 0.0186(12) 0.0064(9) 0.0047(9) 0.0051(9)
C12 0.0124(11) 0.0144(11) 0.0175(11) 0.0068(9) 0.0045(9) 0.0043(9)
C13 0.0140(11) 0.0150(11) 0.0149(11) 0.0057(9) 0.0023(9) 0.0017(9)
C14 0.0110(11) 0.0148(11) 0.0175(11) 0.0066(9) 0.0024(9) 0.0039(9)
C15 0.0158(11) 0.0143(11) 0.0150(11) 0.0037(9) 0.0015(9) 0.0034(9)
C16 0.0150(11) 0.0124(11) 0.0198(12) 0.0052(9) 0.0023(9) 0.0018(9)
C17 0.0138(11) 0.0159(11) 0.0172(11) 0.0070(9) 0.0035(9) 0.0062(9)
C18 0.0173(12) 0.0151(11) 0.0146(11) 0.0032(9) 0.0008(9) 0.0050(9)
C19 0.0146(11) 0.0119(11) 0.0197(12) 0.0036(9) 0.0016(9) 0.0011(9)
C20 0.0177(12) 0.0160(12) 0.0171(12) 0.0064(9) 0.0049(9) 0.0060(9)

loop_
_atom_type_symbol
_atom_type_description
_atom_type_scat_dispersion_real
_atom_type_scat_dispersion_imag
_atom_type_scat_source
C C 0.0033 0.0016 'International Tables Vol C Tables 4.2.6.8 and 6.1.1.4'
H H 0.0000 0.0000 'International Tables Vol C Tables 4.2.6.8 and 6.1.1.4'
N N 0.0061 0.0033 'International Tables Vol C Tables 4.2.6.8 and 6.1.1.4'
O O 0.0106 0.0060 'International Tables Vol C Tables 4.2.6.8 and 6.1.1.4'
P P 0.1023 0.0942 'International Tables Vol C Tables 4.2.6.8 and 6.1.1.4'
Cu Cu 0.3201 1.2651 'International Tables Vol C Tables 4.2.6.8 and 6.1.1.4'

loop_
_geom_angle_atom_site_label_1
_geom_angle_atom_site_label_2
_geom_angle_atom_site_label_3
_geom_angle
_geom_angle_site_symmetry_1
_geom_angle_site_symmetry_3
O4 Cu1 O2 94.49(7) 2_667 .
O4 Cu1 N1 170.80(7) 2_667 .
O2 Cu1 N1 90.37(7) . .
O4 Cu1 N2 91.90(8) 2_667 .
O2 Cu1 N2 165.99(7) . .
N1 Cu1 N2 81.72(8) . .
O4 Cu1 O1 95.34(7) 2_667 .
O2 Cu1 O1 98.35(8) . .
N1 Cu1 O1 91.67(8) . .
N2 Cu1 O1 93.44(8) . .
O4 P1 O2 115.38(10) . .
O4 P1 O3 106.48(10) . .
O2 P1 O3 107.96(10) . .
O4 P1 C13 109.84(11) . .
O2 P1 C13 109.45(10) . .
O3 P1 C13 107.40(10) . .
O7 P2 O5 115.28(10) . .
O7 P2 O6 107.71(10) . .
O5 P2 O6 110.37(10) . .
O7 P2 C20 110.21(11) . .
O5 P2 C20 110.22(11) . .
O6 P2 C20 102.22(10) . .
Cu1 O1 H1A' 109.5 . .
Cu1 O1 H1B' 105.6 . .
H1A' O1 H1B' 109.5 . .
P1 O2 Cu1 137.21(10) . .
P1 O3 H3' 109.5 . .
P1 O4 Cu1 134.17(10) . 2_667
P2 O6 H6' 109.5 . .
H90A O90 H90B 105(3) . .
H91A O91 H91B 106(4) . .
H92A O92 H92B 103(3) . .
C1 N1 C12 118.4(2) . .
C1 N1 Cu1 128.68(16) . .
C12 N1 Cu1 112.94(16) . .
C10 N2 C11 118.7(2) . .
C10 N2 Cu1 128.83(17) . .
C11 N2 Cu1 112.42(16) . .
N1 C1 C2 121.9(2) . .
N1 C1 H1 119.0 . .
C2 C1 H1 119.0 . .
C3 C2 C1 120.1(2) . .
C3 C2 H2 119.9 . .
C1 C2 H2 119.9 . .
C2 C3 C4 119.1(2) . .
C2 C3 H3 120.5 . .
C4 C3 H3 120.5 . .
C12 C4 C3 117.2(2) . .
C12 C4 C5 118.5(2) . .
C3 C4 C5 124.3(2) . .
C6 C5 C4 120.9(2) . .
C6 C5 H5 119.6 . .
C4 C5 H5 119.6 . .
C5 C6 C7 121.5(2) . .
C5 C6 H6 119.2 . .
C7 C6 H6 119.2 . .
C11 C7 C8 116.8(2) . .
C11 C7 C6 118.6(2) . .
C8 C7 C6 124.6(2) . .
C9 C8 C7 119.3(2) . .
C9 C8 H8 120.3 . .
C7 C8 H8 120.3 . .
C8 C9 C10 120.0(2) . .
C8 C9 H9 120.0 . .
C10 C9 H9 120.0 . .
N2 C10 C9 121.8(2) . .
N2 C10 H10 119.1 . .
C9 C10 H10 119.1 . .
N2 C11 C7 123.4(2) . .
N2 C11 C12 116.7(2) . .
C7 C11 C12 119.9(2) . .
N1 C12 C4 123.2(2) . .
N1 C12 C11 116.2(2) . .
C4 C12 C11 120.6(2) . .
C14 C13 P1 114.08(16) . .
C14 C13 H13A 108.7 . .
P1 C13 H13A 108.7 . .
C14 C13 H13B 108.7 . .
P1 C13 H13B 108.7 . .
H13A C13 H13B 107.6 . .
C19 C14 C15 118.0(2) . .
C19 C14 C13 121.2(2) . .
C15 C14 C13 120.8(2) . .
C16 C15 C14 120.9(2) . .
C16 C15 H15 119.5 . .
C14 C15 H15 119.5 . .
C15 C16 C17 121.1(2) . .
C15 C16 H16 119.5 . .
C17 C16 H16 119.5 . .
C18 C17 C16 117.9(2) . .
C18 C17 C20 121.1(2) . .
C16 C17 C20 120.9(2) . .
C17 C18 C19 121.2(2) . .
C17 C18 H18 119.4 . .
C19 C18 H18 119.4 . .
C14 C19 C18 120.8(2) . .
C14 C19 H19 119.6 . .
C18 C19 H19 119.6 . .
C17 C20 P2 117.29(16) . .
C17 C20 H20A 108.0 . .
P2 C20 H20A 108.0 . .
C17 C20 H20B 108.0 . .
P2 C20 H20B 108.0 . .
H20A C20 H20B 107.2 . .

loop_
_geom_bond_atom_site_label_1
_geom_bond_atom_site_label_2
_geom_bond_distance
_geom_bond_site_symmetry_2
Cu1 O4 1.9305(18) 2_667
Cu1 O2 1.9357(18) .
Cu1 N1 2.004(2) .
Cu1 N2 2.014(2) .
Cu1 O1 2.233(2) .
P1 O4 1.5076(17) .
P1 O2 1.5123(17) .
P1 O3 1.5711(17) .
P1 C13 1.801(2) .
P2 O7 1.4976(18) .
P2 O5 1.5025(19) .
P2 O6 1.5879(17) .
P2 C20 1.805(2) .
O1 H1A' 0.8400 .
O1 H1B' 0.8501 .
O3 H3' 0.8400 .
O4 Cu1 1.9305(18) 2_667
O6 H6' 0.8400 .
O90 H90A 0.849(17) .
O90 H90B 0.834(17) .
O91 H91A 0.848(19) .
O91 H91B 0.850(19) .
O92 H92A 0.857(18) .
O92 H92B 0.837(17) .
N1 C1 1.321(3) .
N1 C12 1.358(3) .
N2 C10 1.321(3) .
N2 C11 1.356(3) .
C1 C2 1.403(4) .
C1 H1 0.9500 .
C2 C3 1.369(4) .
C2 H2 0.9500 .
C3 C4 1.403(4) .
C3 H3 0.9500 .
C4 C12 1.402(3) .
C4 C5 1.435(3) .
C5 C6 1.349(4) .
C5 H5 0.9500 .
C6 C7 1.431(4) .
C6 H6 0.9500 .
C7 C11 1.402(3) .
C7 C8 1.405(4) .
C8 C9 1.374(4) .
C8 H8 0.9500 .
C9 C10 1.402(3) .
C9 H9 0.9500 .
C10 H10 0.9500 .
C11 C12 1.421(3) .
C13 C14 1.510(3) .
C13 H13A 0.9900 .
C13 H13B 0.9900 .
C14 C19 1.388(3) .
C14 C15 1.396(3) .
C15 C16 1.386(3) .
C15 H15 0.9500 .
C16 C17 1.392(3) .
C16 H16 0.9500 .
C17 C18 1.387(3) .
C17 C20 1.510(3) .
C18 C19 1.391(3) .
C18 H18 0.9500 .
C19 H19 0.9500 .
C20 H20A 0.9900 .
C20 H20B 0.9900 .

loop_
_geom_torsion_atom_site_label_1
_geom_torsion_atom_site_label_2
_geom_torsion_atom_site_label_3
_geom_torsion_atom_site_label_4
_geom_torsion
_geom_torsion_site_symmetry_1
_geom_torsion_site_symmetry_4
O4 P1 O2 Cu1 88.78(16) . .
O3 P1 O2 Cu1 -152.29(14) . .
C13 P1 O2 Cu1 -35.68(18) . .
O4 Cu1 O2 P1 -30.61(16) 2_667 .
N1 Cu1 O2 P1 157.21(16) . .
N2 Cu1 O2 P1 -147.5(3) . .
O1 Cu1 O2 P1 65.47(16) . .
O2 P1 O4 Cu1 -110.48(14) . 2_667
O3 P1 O4 Cu1 129.77(13) . 2_667
C13 P1 O4 Cu1 13.77(17) . 2_667
O4 Cu1 N1 C1 -136.2(4) 2_667 .
O2 Cu1 N1 C1 -14.3(2) . .
N2 Cu1 N1 C1 177.4(2) . .
O1 Cu1 N1 C1 84.1(2) . .
O4 Cu1 N1 C12 43.9(5) 2_667 .
O2 Cu1 N1 C12 165.93(16) . .
N2 Cu1 N1 C12 -2.47(15) . .
O1 Cu1 N1 C12 -95.70(16) . .
O4 Cu1 N2 C10 6.6(2) 2_667 .
O2 Cu1 N2 C10 123.8(3) . .
N1 Cu1 N2 C10 180.0(2) . .
O1 Cu1 N2 C10 -88.8(2) . .
O4 Cu1 N2 C11 -170.92(15) 2_667 .
O2 Cu1 N2 C11 -53.8(4) . .
N1 Cu1 N2 C11 2.43(15) . .
O1 Cu1 N2 C11 93.62(16) . .
C12 N1 C1 C2 -2.0(4) . .
Cu1 N1 C1 C2 178.17(18) . .
N1 C1 C2 C3 -0.3(4) . .
C1 C2 C3 C4 1.9(4) . .
C2 C3 C4 C12 -1.1(3) . .
C2 C3 C4 C5 178.0(2) . .
C12 C4 C5 C6 0.4(4) . .
C3 C4 C5 C6 -178.7(2) . .
C4 C5 C6 C7 -0.6(4) . .
C5 C6 C7 C11 0.2(3) . .
C5 C6 C7 C8 -179.3(2) . .
C11 C7 C8 C9 0.1(3) . .
C6 C7 C8 C9 179.6(2) . .
C7 C8 C9 C10 -0.3(3) . .
C11 N2 C10 C9 -0.2(3) . .
Cu1 N2 C10 C9 -177.64(17) . .
C8 C9 C10 N2 0.3(4) . .
C10 N2 C11 C7 0.0(3) . .
Cu1 N2 C11 C7 177.83(18) . .
C10 N2 C11 C12 -179.9(2) . .
Cu1 N2 C11 C12 -2.0(2) . .
C8 C7 C11 N2 0.1(3) . .
C6 C7 C11 N2 -179.5(2) . .
C8 C7 C11 C12 179.9(2) . .
C6 C7 C11 C12 0.3(3) . .
C1 N1 C12 C4 2.9(3) . .
Cu1 N1 C12 C4 -177.26(17) . .
C1 N1 C12 C11 -177.7(2) . .
Cu1 N1 C12 C11 2.1(2) . .
C3 C4 C12 N1 -1.3(3) . .
C5 C4 C12 N1 179.5(2) . .
C3 C4 C12 C11 179.3(2) . .
C5 C4 C12 C11 0.2(3) . .
N2 C11 C12 N1 0.0(3) . .
C7 C11 C12 N1 -179.9(2) . .
N2 C11 C12 C4 179.3(2) . .
C7 C11 C12 C4 -0.5(3) . .
O4 P1 C13 C14 45.33(19) . .
O2 P1 C13 C14 172.96(16) . .
O3 P1 C13 C14 -70.08(18) . .
P1 C13 C14 C19 -115.6(2) . .
P1 C13 C14 C15 64.0(3) . .
C19 C14 C15 C16 0.8(3) . .
C13 C14 C15 C16 -178.7(2) . .
C14 C15 C16 C17 -0.1(3) . .
C15 C16 C17 C18 -1.0(3) . .
C15 C16 C17 C20 176.0(2) . .
C16 C17 C18 C19 1.3(3) . .
C20 C17 C18 C19 -175.7(2) . .
C15 C14 C19 C18 -0.6(3) . .
C13 C14 C19 C18 179.0(2) . .
C17 C18 C19 C14 -0.5(3) . .
C18 C17 C20 P2 -114.0(2) . .
C16 C17 C20 P2 69.1(3) . .
O7 P2 C20 C17 -56.8(2) . .
O5 P2 C20 C17 71.6(2) . .
O6 P2 C20 C17 -171.07(18) . .
